data_4301510
loop_
_publ_author_name
'Sima Haddadpour'
'Maike Melullis'
'Halgard Staesche'
'C. R. Mariappan'
'Bernhard Roling'
'Rodolphe Cl\'erac'
'Stefanie Dehnen'

_publ_section_title
;
Inorganic Frameworks from Selenidotetrelate Anions [T2Se6]4-(T = Ge, Sn):
Synthesis, Structures, and Ionic Conductivity of [K2(H2O)3][MnGe4Se10] and
(NMe4)2[MSn4Se10] (M = Mn, Fe)
;
_journal_name_full 'Inorganic Chemistry'
_journal_page_first 1689
_journal_page_last 1698
_journal_paper_doi 10.1021/ic802170f
_journal_volume 48
_journal_year 2009
_chemical_formula_sum 'Ge4 H6 K2 Mn O3 Se10'
_chemical_formula_weight 1267.15
_chemical_name_systematic
; 
 ? 
;
_space_group_IT_number 82
_symmetry_cell_setting tetragonal
_symmetry_space_group_name_Hall 'I -4'
_symmetry_space_group_name_H-M 'I -4'
_atom_sites_solution_hydrogens geom
_atom_sites_solution_primary direct
_atom_sites_solution_secondary difmap
_audit_creation_method SHELXL-97
_cell_angle_alpha 90.00
_cell_angle_beta 90.00
_cell_angle_gamma 90.00
_cell_formula_units_Z 2
_cell_length_a 8.9880(13)
_cell_length_b 8.9880(13)
_cell_length_c 15.490(3)
_cell_measurement_temperature 193(2)
_cell_volume 1251.3(4)
_computing_structure_refinement 'SHELXL-97 (Sheldrick, 1997)'
_computing_structure_solution 'SHELXS-97 (Sheldrick, 1990)'
_diffrn_ambient_temperature 193(2)
_diffrn_measured_fraction_theta_full 0.996
_diffrn_measured_fraction_theta_max 0.996
_diffrn_radiation_monochromator graphite
_diffrn_radiation_source 'fine-focus sealed tube'
_diffrn_radiation_type MoK\a
_diffrn_radiation_wavelength 0.71073
_diffrn_reflns_av_R_equivalents 0.0884
_diffrn_reflns_av_sigmaI/netI 0.0554
_diffrn_reflns_limit_h_max 11
_diffrn_reflns_limit_h_min -11
_diffrn_reflns_limit_k_max 11
_diffrn_reflns_limit_k_min -11
_diffrn_reflns_limit_l_max 20
_diffrn_reflns_limit_l_min -20
_diffrn_reflns_number 5686
_diffrn_reflns_theta_full 27.97
_diffrn_reflns_theta_max 27.97
_diffrn_reflns_theta_min 4.15
_exptl_absorpt_coefficient_mu 20.113
_exptl_crystal_colour orange
_exptl_crystal_density_diffrn 3.363
_exptl_crystal_density_method 'not measured'
_exptl_crystal_description 'truncated tetrahedron'
_exptl_crystal_F_000 1122
_exptl_crystal_size_max 0.8
_exptl_crystal_size_mid 0.8
_exptl_crystal_size_min 0.8
_refine_diff_density_max 0.775
_refine_diff_density_min -1.287
_refine_diff_density_rms 0.217
_refine_ls_abs_structure_details 'Flack H D (1983), Acta Cryst. A39, 876-881'
_refine_ls_abs_structure_Flack 0.00(5)
_refine_ls_extinction_coef 0.0011(2)
_refine_ls_extinction_expression Fc^*^=kFc[1+0.001xFc^2^\l^3^/sin(2\q)]^-1/4^
_refine_ls_extinction_method SHELXL
_refine_ls_goodness_of_fit_ref 1.103
_refine_ls_hydrogen_treatment mixed
_refine_ls_matrix_type full
_refine_ls_number_parameters 70
_refine_ls_number_reflns 1507
_refine_ls_number_restraints 0
_refine_ls_restrained_S_all 1.103
_refine_ls_R_factor_all 0.0479
_refine_ls_R_factor_gt 0.0399
_refine_ls_shift/su_max 0.000
_refine_ls_shift/su_mean 0.000
_refine_ls_structure_factor_coef Fsqd
_refine_ls_weighting_details 'calc w=1/[\s^2^(Fo^2^)+(0.0317P)^2^+7.9519P] where P=(Fo^2^+2Fc^2^)/3'
_refine_ls_weighting_scheme calc
_refine_ls_wR_factor_gt 0.0837
_refine_ls_wR_factor_ref 0.0865
_reflns_number_gt 1357
_reflns_number_total 1507
_reflns_threshold_expression >2sigma(I)
_cod_data_source_file ic802170f_si_001_1.cif
_cod_data_source_block 1
_cod_original_formula_sum 'H6 Ge4 K2 Mn O3 Se10'
_cod_database_code 4301510

loop_
_symmetry_equiv_pos_as_xyz
'x, y, z'
'-x, -y, z'
'y, -x, -z'
'-y, x, -z'
'x+1/2, y+1/2, z+1/2'
'-x+1/2, -y+1/2, z+1/2'
'y+1/2, -x+1/2, -z+1/2'
'-y+1/2, x+1/2, -z+1/2'

loop_
_atom_site_label
_atom_site_type_symbol
_atom_site_fract_x
_atom_site_fract_y
_atom_site_fract_z
_atom_site_U_iso_or_equiv
_atom_site_adp_type
_atom_site_occupancy
_atom_site_symmetry_multiplicity
_atom_site_calc_flag
_atom_site_refinement_flags
_atom_site_disorder_assembly
_atom_site_disorder_group
Ge1 Ge 0.31384(11) -0.09410(10) -0.16557(5) 0.0168(2) Uani 1 1 d . . .
Se1 Se 0.5000 0.0000 -0.07255(6) 0.0217(3) Uani 1 2 d S . .
Se2 Se 0.40287(9) -0.29496(10) -0.25090(7) 0.0231(2) Uani 1 1 d . . .
Se3 Se 0.13829(11) -0.20595(11) -0.07986(6) 0.0275(2) Uani 1 1 d . . .
Mn1 Mn 0.0000 0.0000 0.0000 0.0184(6) Uani 1 4 d S . .
K1A K 0.3896(12) 0.729(2) 0.0985(9) 0.084(4) Uani 0.35 1 d P . .
K1B K 0.407(8) 0.655(8) 0.070(5) 0.071(17) Uiso 0.07 1 d P . .
K1C K 0.429(10) 0.592(6) 0.037(4) 0.12(3) Uani 0.07 1 d P . .
O1 O 0.5000 0.5000 0.0000 0.133(18) Uani 0.80 4 d SP . .
O2 O 0.5000 1.0000 0.2500 0.19(5) Uani 0.40 4 d SP . .
O3A O 0.481(3) 0.969(2) 0.1662(12) 0.028(4) Uiso 0.33 1 d P . .
O3B O 0.446(6) 0.899(6) 0.158(3) 0.030(11) Uiso 0.13 1 d P . .

loop_
_atom_site_aniso_label
_atom_site_aniso_U_11
_atom_site_aniso_U_22
_atom_site_aniso_U_33
_atom_site_aniso_U_23
_atom_site_aniso_U_13
_atom_site_aniso_U_12
Ge1 0.0194(5) 0.0176(4) 0.0136(4) 0.0009(3) 0.0050(3) -0.0012(3)
Se1 0.0267(6) 0.0277(6) 0.0109(4) 0.000 0.000 -0.0025(5)
Se2 0.0282(4) 0.0173(4) 0.0237(4) -0.0046(4) 0.0089(3) -0.0026(3)
Se3 0.0356(5) 0.0186(4) 0.0282(4) -0.0011(4) 0.0201(4) -0.0037(4)
Mn1 0.0195(8) 0.0195(8) 0.0163(12) 0.000 0.000 0.000
K1A 0.054(6) 0.125(11) 0.072(7) 0.029(8) 0.021(5) 0.026(7)
K1C 0.22(8) 0.07(3) 0.07(3) -0.05(3) 0.06(4) 0.02(4)
O1 0.18(3) 0.18(3) 0.038(16) 0.000 0.000 0.000
O2 0.19(7) 0.19(7) 0.19(12) 0.000 0.000 0.000

loop_
_atom_type_symbol
_atom_type_description
_atom_type_scat_dispersion_real
_atom_type_scat_dispersion_imag
_atom_type_scat_source
O O 0.0106 0.0060 'International Tables Vol C Tables 4.2.6.8 and 6.1.1.4'
H H 0.0000 0.0000 'International Tables Vol C Tables 4.2.6.8 and 6.1.1.4'
K K 0.2009 0.2494 'International Tables Vol C Tables 4.2.6.8 and 6.1.1.4'
Mn Mn 0.3368 0.7283 'International Tables Vol C Tables 4.2.6.8 and 6.1.1.4'
Ge Ge 0.1547 1.8001 'International Tables Vol C Tables 4.2.6.8 and 6.1.1.4'
Se Se -0.0929 2.2259 'International Tables Vol C Tables 4.2.6.8 and 6.1.1.4'

loop_
_geom_angle_atom_site_label_1
_geom_angle_atom_site_label_2
_geom_angle_atom_site_label_3
_geom_angle
_geom_angle_site_symmetry_1
_geom_angle_site_symmetry_3
_geom_angle_publ_flag
Se3 Ge1 Se2 110.55(5) . 7_554 ?
Se3 Ge1 Se1 106.90(4) . . ?
Se2 Ge1 Se1 111.49(5) 7_554 . ?
Se3 Ge1 Se2 102.74(5) . . ?
Se2 Ge1 Se2 112.79(4) 7_554 . ?
Se1 Ge1 Se2 111.86(5) . . ?
Ge1 Se1 Ge1 104.91(6) . 2_655 ?
Ge1 Se1 K1A 148.63(18) . 2_665 ?
Ge1 Se1 K1A 90.6(3) 2_655 2_665 ?
Ge1 Se1 K1A 90.6(3) . 1_545 ?
Ge1 Se1 K1A 148.63(18) 2_655 1_545 ?
K1A Se1 K1A 89.6(6) 2_665 1_545 ?
Ge1 Se1 K1B 141.4(12) . 2_665 ?
Ge1 Se1 K1B 84.8(10) 2_655 2_665 ?
K1A Se1 K1B 11.9(12) 2_665 2_665 ?
K1A Se1 K1B 100.0(13) 1_545 2_665 ?
Ge1 Se1 K1B 84.8(10) . 1_545 ?
Ge1 Se1 K1B 141.4(12) 2_655 1_545 ?
K1A Se1 K1B 100.0(13) 2_665 1_545 ?
K1A Se1 K1B 11.9(12) 1_545 1_545 ?
K1B Se1 K1B 111(2) 2_665 1_545 ?
Ge1 Se1 K1B 95.0(13) . 4_655 ?
Ge1 Se1 K1B 85.6(10) 2_655 4_655 ?
K1A Se1 K1B 58.6(14) 2_665 4_655 ?
K1A Se1 K1B 120.6(10) 1_545 4_655 ?
K1B Se1 K1B 48(2) 2_665 4_655 ?
K1B Se1 K1B 131.4(16) 1_545 4_655 ?
Ge1 Se1 K1B 85.6(10) . 3 ?
Ge1 Se1 K1B 95.0(13) 2_655 3 ?
K1A Se1 K1B 120.6(10) 2_665 3 ?
K1A Se1 K1B 58.6(14) 1_545 3 ?
K1B Se1 K1B 131.4(16) 2_665 3 ?
K1B Se1 K1B 48(2) 1_545 3 ?
K1B Se1 K1B 179(2) 4_655 3 ?
Ge1 Se2 Ge1 103.60(5) 8_544 . ?
Ge1 Se2 K1A 96.3(3) 8_544 6_554 ?
Ge1 Se2 K1A 89.4(2) . 6_554 ?
Ge1 Se2 K1B 94.6(13) 8_544 3 ?
Ge1 Se2 K1B 89.6(10) . 3 ?
K1A Se2 K1B 169.0(12) 6_554 3 ?
Ge1 Se2 K1A 82.8(3) 8_544 3 ?
Ge1 Se2 K1A 94.8(2) . 3 ?
K1A Se2 K1A 175.9(3) 6_554 3 ?
K1B Se2 K1A 12.1(12) 3 3 ?
Ge1 Se2 K1A 149.2(3) 8_544 4_645 ?
Ge1 Se2 K1A 96.56(16) . 4_645 ?
K1A Se2 K1A 107.2(6) 6_554 4_645 ?
K1B Se2 K1A 62.1(15) 3 4_645 ?
K1A Se2 K1A 72.4(5) 3 4_645 ?
Ge1 Se2 K1B 140.5(10) 8_544 4_645 ?
Ge1 Se2 K1B 94.5(10) . 4_645 ?
K1A Se2 K1B 119.0(14) 6_554 4_645 ?
K1B Se2 K1B 50(2) 3 4_645 ?
K1A Se2 K1B 60.8(13) 3 4_645 ?
K1A Se2 K1B 11.9(11) 4_645 4_645 ?
Ge1 Se2 K1C 106.0(7) 8_544 3 ?
Ge1 Se2 K1C 84.7(12) . 3 ?
K1A Se2 K1C 157.8(7) 6_554 3 ?
K1B Se2 K1C 11.6(12) 3 3 ?
K1A Se2 K1C 23.7(7) 3 3 ?
K1A Se2 K1C 52.5(10) 4_645 3 ?
K1B Se2 K1C 40.6(17) 4_645 3 ?
Ge1 Se3 Mn1 107.33(4) . . ?
Ge1 Se3 K1B 93.8(11) . 1_545 ?
Mn1 Se3 K1B 105.5(14) . 1_545 ?
Ge1 Se3 K1A 94.80(19) . 1_545 ?
Mn1 Se3 K1A 93.0(3) . 1_545 ?
K1B Se3 K1A 12.9(12) 1_545 1_545 ?
Ge1 Se3 K1C 90.7(11) . 1_545 ?
Mn1 Se3 K1C 118.0(7) . 1_545 ?
K1B Se3 K1C 12.6(12) 1_545 1_545 ?
K1A Se3 K1C 25.4(7) 1_545 1_545 ?
Ge1 Se3 K1A 99.1(2) . 4_645 ?
Mn1 Se3 K1A 151.16(18) . 4_645 ?
K1B Se3 K1A 60.5(14) 1_545 4_645 ?
K1A Se3 K1A 73.1(6) 1_545 4_645 ?
K1C Se3 K1A 49.0(10) 1_545 4_645 ?
Se3 Mn1 Se3 103.61(2) 4 2 ?
Se3 Mn1 Se3 103.61(2) 4 . ?
Se3 Mn1 Se3 121.96(5) 2 . ?
Se3 Mn1 Se3 121.96(5) 4 3 ?
Se3 Mn1 Se3 103.61(2) 2 3 ?
Se3 Mn1 Se3 103.61(2) . 3 ?
K1B K1A K1C 5(5) . . ?
K1B K1A O3B 153(5) . . ?
K1C K1A O3B 151(4) . . ?
K1B K1A O3A 149(5) . . ?
K1C K1A O3A 146(3) . . ?
O3B K1A O3A 6.0(18) . . ?
K1B K1A O1 11(5) . . ?
K1C K1A O1 9(3) . . ?
O3B K1A O1 142.5(18) . . ?
O3A K1A O1 138.5(7) . . ?
K1B K1A K1C 32(5) . 3_565 ?
K1C K1A K1C 28(4) . 3_565 ?
O3B K1A K1C 123(2) . 3_565 ?
O3A K1A K1C 118.4(15) . 3_565 ?
O1 K1A K1C 22.3(14) . 3_565 ?
K1B K1A O3A 145(5) . 2_675 ?
K1C K1A O3A 142(3) . 2_675 ?
O3B K1A O3A 11.2(18) . 2_675 ?
O3A K1A O3A 5.3(5) . 2_675 ?
O1 K1A O3A 134.5(6) . 2_675 ?
K1C K1A O3A 113.7(15) 3_565 2_675 ?
K1B K1A K1C 9(5) . 4_655 ?
K1C K1A K1C 10(3) . 4_655 ?
O3B K1A K1C 160(2) . 4_655 ?
O3A K1A K1C 155.3(13) . 4_655 ?
O1 K1A K1C 18.5(9) . 4_655 ?
K1C K1A K1C 37(2) 3_565 4_655 ?
O3A K1A K1C 150.5(13) 2_675 4_655 ?
K1B K1A K1C 22(5) . 2_665 ?
K1C K1A K1C 24(3) . 2_665 ?
O3B K1A K1C 134(2) . 2_665 ?
O3A K1A K1C 132.3(15) . 2_665 ?
O1 K1A K1C 17.9(8) . 2_665 ?
K1C K1A K1C 32.5(12) 3_565 2_665 ?
O3A K1A K1C 129.9(15) 2_675 2_665 ?
K1C K1A K1C 31.5(10) 4_655 2_665 ?
K1B K1A Se2 129(5) . 6 ?
K1C K1A Se2 133(3) . 6 ?
O3B K1A Se2 74.9(18) . 6 ?
O3A K1A Se2 80.0(6) . 6 ?
O1 K1A Se2 139.0(6) . 6 ?
K1C K1A Se2 161.2(15) 3_565 6 ?
O3A K1A Se2 84.8(6) 2_675 6 ?
K1C K1A Se2 124.6(12) 4_655 6 ?
K1C K1A Se2 132.1(14) 2_665 6 ?
K1B K1A Se3 81(5) . 1_565 ?
K1C K1A Se3 79(3) . 1_565 ?
O3B K1A Se3 114.8(17) . 1_565 ?
O3A K1A Se3 112.3(7) . 1_565 ?
O1 K1A Se3 85.6(4) . 1_565 ?
K1C K1A Se3 85.7(13) 3_565 1_565 ?
O3A K1A Se3 110.3(6) 2_675 1_565 ?
K1C K1A Se3 72.0(12) 4_655 1_565 ?
K1C K1A Se3 102.6(10) 2_665 1_565 ?
Se2 K1A Se3 90.7(2) 6 1_565 ?
K1B K1A Se1 96(5) . 1_565 ?
K1C K1A Se1 91(2) . 1_565 ?
O3B K1A Se1 75.2(18) . 1_565 ?
O3A K1A Se1 69.6(5) . 1_565 ?
O1 K1A Se1 89.9(3) . 1_565 ?
K1C K1A Se1 70.4(13) 3_565 1_565 ?
O3A K1A Se1 64.7(5) 2_675 1_565 ?
K1C K1A Se1 93.9(14) 4_655 1_565 ?
K1C K1A Se1 102.9(11) 2_665 1_565 ?
Se2 K1A Se1 123.5(5) 6 1_565 ?
Se3 K1A Se1 61.19(19) 1_565 1_565 ?
K1C K1B K1A 170(10) . . ?
K1C K1B O1 12(7) . . ?
K1A K1B O1 165(7) . . ?
K1C K1B K1C 34(8) . 3_565 ?
K1A K1B K1C 138(6) . 3_565 ?
O1 K1B K1C 28(2) . 3_565 ?
K1C K1B O3B 155(9) . . ?
K1A K1B O3B 19(4) . . ?
O1 K1B O3B 146(3) . . ?
K1C K1B O3B 121(3) 3_565 . ?
K1C K1B K1C 15(7) . 4_655 ?
K1A K1B K1C 168(7) . 4_655 ?
O1 K1B K1C 25.1(14) . 4_655 ?
K1C K1B K1C 48(3) 3_565 4_655 ?
O3B K1B K1C 169(4) . 4_655 ?
K1C K1B K1C 33(7) . 2_665 ?
K1A K1B K1C 152(7) . 2_665 ?
O1 K1B K1C 22.9(12) . 2_665 ?
K1C K1B K1C 41.8(15) 3_565 2_665 ?
O3B K1B K1C 136(3) . 2_665 ?
K1C K1B K1C 40.8(13) 4_655 2_665 ?
K1C K1B K1B 24(8) . 4_655 ?
K1A K1B K1B 156(7) . 4_655 ?
O1 K1B K1B 35.9(10) . 4_655 ?
K1C K1B K1B 56(2) 3_565 4_655 ?
O3B K1B K1B 167(4) . 4_655 ?
K1C K1B K1B 11.5(14) 4_655 4_655 ?
K1C K1B K1B 52.2(16) 2_665 4_655 ?
K1C K1B K1B 41(7) . 3_565 ?
K1A K1B K1B 130(6) . 3_565 ?
O1 K1B K1B 35.9(10) . 3_565 ?
K1C K1B K1B 8(2) 3_565 3_565 ?
O3B K1B K1B 114(3) . 3_565 ?
K1C K1B K1B 55(2) 4_655 3_565 ?
K1C K1B K1B 48.8(15) 2_665 3_565 ?
K1B K1B K1B 62(2) 4_655 3_565 ?
K1C K1B K1B 43(7) . 2_665 ?
K1A K1B K1B 143(6) . 2_665 ?
O1 K1B K1B 34(2) . 2_665 ?
K1C K1B K1B 52(2) 3_565 2_665 ?
O3B K1B K1B 131(3) . 2_665 ?
K1C K1B K1B 48(2) 4_655 2_665 ?
K1C K1B K1B 11.4(17) 2_665 2_665 ?
K1B K1B K1B 59.2(12) 4_655 2_665 ?
K1B K1B K1B 59.2(12) 3_565 2_665 ?
K1C K1B O3A 150(8) . . ?
K1A K1B O3A 24(4) . . ?
O1 K1B O3A 141(3) . . ?
K1C K1B O3A 116(3) 3_565 . ?
O3B K1B O3A 5.7(14) . . ?
K1C K1B O3A 163(3) 4_655 . ?
K1C K1B O3A 133(3) 2_665 . ?
K1B K1B O3A 163(3) 4_655 . ?
K1B K1B O3A 109(3) 3_565 . ?
K1B K1B O3A 130(3) 2_665 . ?
K1C K1B Se3 89(8) . 1_565 ?
K1A K1B Se3 86(5) . 1_565 ?
O1 K1B Se3 100(3) . 1_565 ?
K1C K1B Se3 97(3) 3_565 1_565 ?
O3B K1B Se3 98(2) . 1_565 ?
K1C K1B Se3 82(3) 4_655 1_565 ?
K1C K1B Se3 122(3) 2_665 1_565 ?
K1B K1B Se3 71(3) 4_655 1_565 ?
K1B K1B Se3 95(3) 3_565 1_565 ?
K1B K1B Se3 130.3(19) 2_665 1_565 ?
O3A K1B Se3 97.5(18) . 1_565 ?
K1B K1C O1 160(10) . . ?
K1B K1C K1A 5(5) . . ?
O1 K1C K1A 160(7) . . ?
K1B K1C K1C 159(10) . 4_655 ?
O1 K1C K1C 38.4(15) . 4_655 ?
K1A K1C K1C 161(6) . 4_655 ?
K1B K1C K1C 132(10) . 3_565 ?
O1 K1C K1C 38.4(15) . 3_565 ?
K1A K1C K1C 128(7) . 3_565 ?
K1C K1C K1C 68(4) 4_655 3_565 ?
K1B K1C K1C 135(9) . 2_665 ?
O1 K1C K1C 28(3) . 2_665 ?
K1A K1C K1C 138(4) . 2_665 ?
K1C K1C K1C 56(2) 4_655 2_665 ?
K1C K1C K1C 56(2) 3_565 2_665 ?
K1B K1C K1B 148(10) . 4_655 ?
O1 K1C K1B 51(3) . 4_655 ?
K1A K1C K1B 149(5) . 4_655 ?
K1C K1C K1B 14(3) 4_655 4_655 ?
K1C K1C K1B 76(3) 3_565 4_655 ?
K1C K1C K1B 70(3) 2_665 4_655 ?
K1B K1C K1B 127(8) . 3_565 ?
O1 K1C K1B 44(3) . 3_565 ?
K1A K1C K1B 123(4) . 3_565 ?
K1C K1C K1B 72(3) 4_655 3_565 ?
K1C K1C K1B 6(3) 3_565 3_565 ?
K1C K1C K1B 62(4) 2_665 3_565 ?
K1B K1C K1B 79(3) 4_655 3_565 ?
K1B K1C K1B 126(9) . 2_665 ?
O1 K1C K1B 40(3) . 2_665 ?
K1A K1C K1B 129(4) . 2_665 ?
K1C K1C K1B 62(3) 4_655 2_665 ?
K1C K1C K1B 67(2) 3_565 2_665 ?
K1C K1C K1B 11.8(19) 2_665 2_665 ?
K1B K1C K1B 75(2) 4_655 2_665 ?
K1B K1C K1B 73(2) 3_565 2_665 ?
K1B K1C K1A 138(9) . 4_655 ?
O1 K1C K1A 61(3) . 4_655 ?
K1A K1C K1A 139(5) . 4_655 ?
K1C K1C K1A 24(3) 4_655 4_655 ?
K1C K1C K1A 84(4) 3_565 4_655 ?
K1C K1C K1A 79(3) 2_665 4_655 ?
K1B K1C K1A 10.1(16) 4_655 4_655 ?
K1B K1C K1A 86.0(18) 3_565 4_655 ?
K1B K1C K1A 84.3(17) 2_665 4_655 ?
K1B K1C O3B 19(7) . . ?
O1 K1C O3B 145(6) . . ?
K1A K1C O3B 16(2) . . ?
K1C K1C O3B 176(6) 4_655 . ?
K1C K1C O3B 113(5) 3_565 . ?
K1C K1C O3B 129(4) 2_665 . ?
K1B K1C O3B 162(4) 4_655 . ?
K1B K1C O3B 108(3) 3_565 . ?
K1B K1C O3B 123(3) 2_665 . ?
K1A K1C O3B 152(3) 4_655 . ?
K1B K1C K1A 124(8) . 3_565 ?
O1 K1C K1A 47(3) . 3_565 ?
K1A K1C K1A 120(4) . 3_565 ?
K1C K1C K1A 75(3) 4_655 3_565 ?
K1C K1C K1A 9(3) 3_565 3_565 ?
K1C K1C K1A 64(3) 2_665 3_565 ?
K1B K1C K1A 82.0(18) 4_655 3_565 ?
K1B K1C K1A 2.9(16) 3_565 3_565 ?
K1B K1C K1A 74(2) 2_665 3_565 ?
K1A K1C K1A 88.6(11) 4_655 3_565 ?
O3B K1C K1A 106(2) . 3_565 ?
K1C O1 K1C 123(7) 3_565 4_655 ?
K1C O1 K1C 103(3) 3_565 2_665 ?
K1C O1 K1C 103(3) 4_655 2_665 ?
K1C O1 K1C 103(3) 3_565 . ?
K1C O1 K1C 103(3) 4_655 . ?
K1C O1 K1C 123(7) 2_665 . ?
K1C O1 K1B 117(4) 3_565 4_655 ?
K1C O1 K1B 8(5) 4_655 4_655 ?
K1C O1 K1B 111(4) 2_665 4_655 ?
K1C O1 K1B 100(5) . 4_655 ?
K1C O1 K1B 8(5) 3_565 3_565 ?
K1C O1 K1B 117(4) 4_655 3_565 ?
K1C O1 K1B 100(5) 2_665 3_565 ?
K1C O1 K1B 111(4) . 3_565 ?
K1B O1 K1B 112(4) 4_655 3_565 ?
K1C O1 K1B 100(5) 3_565 . ?
K1C O1 K1B 111(4) 4_655 . ?
K1C O1 K1B 117(4) 2_665 . ?
K1C O1 K1B 8(5) . . ?
K1B O1 K1B 108(2) 4_655 . ?
K1B O1 K1B 108.1(19) 3_565 . ?
K1C O1 K1B 111(4) 3_565 2_665 ?
K1C O1 K1B 100(5) 4_655 2_665 ?
K1C O1 K1B 8(5) 2_665 2_665 ?
K1C O1 K1B 117(4) . 2_665 ?
K1B O1 K1B 108.1(19) 4_655 2_665 ?
K1B O1 K1B 108(2) 3_565 2_665 ?
K1B O1 K1B 112(4) . 2_665 ?
K1C O1 K1A 117(3) 3_565 4_655 ?
K1C O1 K1A 12(4) 4_655 4_655 ?
K1C O1 K1A 115(3) 2_665 4_655 ?
K1C O1 K1A 96(4) . 4_655 ?
K1B O1 K1A 4.4(19) 4_655 4_655 ?
K1B O1 K1A 112.2(19) 3_565 4_655 ?
K1B O1 K1A 104(2) . 4_655 ?
K1B O1 K1A 111.9(18) 2_665 4_655 ?
K1C O1 K1A 96(4) 3_565 . ?
K1C O1 K1A 115(3) 4_655 . ?
K1C O1 K1A 117(3) 2_665 . ?
K1C O1 K1A 12(4) . . ?
K1B O1 K1A 111.9(18) 4_655 . ?
K1B O1 K1A 104(2) 3_565 . ?
K1B O1 K1A 4.4(19) . . ?
K1B O1 K1A 112.2(19) 2_665 . ?
K1A O1 K1A 108.0(2) 4_655 . ?
K1C O1 K1A 12(4) 3_565 3_565 ?
K1C O1 K1A 117(3) 4_655 3_565 ?
K1C O1 K1A 96(4) 2_665 3_565 ?
K1C O1 K1A 115(3) . 3_565 ?
K1B O1 K1A 112.2(19) 4_655 3_565 ?
K1B O1 K1A 4.4(19) 3_565 3_565 ?
K1B O1 K1A 111.9(18) . 3_565 ?
K1B O1 K1A 104(2) 2_665 3_565 ?
K1A O1 K1A 112.5(5) 4_655 3_565 ?
K1A O1 K1A 108.0(2) . 3_565 ?
K1C O1 K1A 115(3) 3_565 2_665 ?
K1C O1 K1A 96(4) 4_655 2_665 ?
K1C O1 K1A 12(4) 2_665 2_665 ?
K1C O1 K1A 117(3) . 2_665 ?
K1B O1 K1A 104(2) 4_655 2_665 ?
K1B O1 K1A 111.9(18) 3_565 2_665 ?
K1B O1 K1A 112.2(19) . 2_665 ?
K1B O1 K1A 4.4(19) 2_665 2_665 ?
K1A O1 K1A 108.0(2) 4_655 2_665 ?
K1A O1 K1A 112.5(5) . 2_665 ?
K1A O1 K1A 108.0(2) 3_565 2_665 ?
O3A O2 O3A 28.0(15) 8_655 7_465 ?
O3A O2 O3A 160.3(10) 8_655 . ?
O3A O2 O3A 160.3(11) 7_465 . ?
O3A O2 O3A 160.3(11) 8_655 2_675 ?
O3A O2 O3A 160.3(10) 7_465 2_675 ?
O3A O2 O3A 28.0(15) . 2_675 ?
O3A O2 O3B 143(2) 8_655 2_675 ?
O3A O2 O3B 141(2) 7_465 2_675 ?
O3A O2 O3B 50(2) . 2_675 ?
O3A O2 O3B 22.0(18) 2_675 2_675 ?
O3A O2 O3B 141(2) 8_655 . ?
O3A O2 O3B 143(2) 7_465 . ?
O3A O2 O3B 22.0(18) . . ?
O3A O2 O3B 50(2) 2_675 . ?
O3B O2 O3B 72(4) 2_675 . ?
O3A O2 O3B 50(2) 8_655 7_465 ?
O3A O2 O3B 22.0(18) 7_465 7_465 ?
O3A O2 O3B 141(2) . 7_465 ?
O3A O2 O3B 143(2) 2_675 7_465 ?
O3B O2 O3B 131(2) 2_675 7_465 ?
O3B O2 O3B 131(2) . 7_465 ?
O3A O2 O3B 22.0(18) 8_655 8_655 ?
O3A O2 O3B 50(2) 7_465 8_655 ?
O3A O2 O3B 143(2) . 8_655 ?
O3A O2 O3B 141(2) 2_675 8_655 ?
O3B O2 O3B 131(2) 2_675 8_655 ?
O3B O2 O3B 131(2) . 8_655 ?
O3B O2 O3B 72(4) 7_465 8_655 ?
O3A O3A O3B 169(6) 2_675 . ?
O3A O3A O2 76.0(7) 2_675 . ?
O3B O3A O2 114(5) . . ?
O3A O3A O3B 6(3) 2_675 2_675 ?
O3B O3A O3B 165(7) . 2_675 ?
O2 O3A O3B 81(2) . 2_675 ?
O3A O3A K1A 153.6(19) 2_675 . ?
O3B O3A K1A 16(5) . . ?
O2 O3A K1A 128.1(11) . . ?
O3B O3A K1A 150(3) 2_675 . ?
O3A O3A K1A 21.1(16) 2_675 2_675 ?
O3B O3A K1A 151(5) . 2_675 ?
O2 O3A K1A 95.7(9) . 2_675 ?
O3B O3A K1A 15(2) 2_675 2_675 ?
K1A O3A K1A 136.0(8) . 2_675 ?
O3A O3A K1B 148(3) 2_675 . ?
O3B O3A K1B 21(5) . . ?
O2 O3A K1B 130.3(16) . . ?
O3B O3A K1B 145(3) 2_675 . ?
K1A O3A K1B 7.3(13) . . ?
K1A O3A K1B 132.4(14) 2_675 . ?
O3A O3B O3A 5(3) . 2_675 ?
O3A O3B O2 44(4) . . ?
O3A O3B O2 49(2) 2_675 . ?
O3A O3B K1A 158(6) . . ?
O3A O3B K1A 153(4) 2_675 . ?
O2 O3B K1A 155(3) . . ?
O3A O3B K1B 153(6) . . ?
O3A O3B K1B 148(4) 2_675 . ?
O2 O3B K1B 154(3) . . ?
K1A O3B K1B 8.1(17) . . ?
O3A O3B K1C 148(6) . . ?
O3A O3B K1C 142(3) 2_675 . ?
O2 O3B K1C 154(3) . . ?
K1A O3B K1C 13.6(17) . . ?
K1B O3B K1C 6(2) . . ?

loop_
_geom_bond_atom_site_label_1
_geom_bond_atom_site_label_2
_geom_bond_distance
_geom_bond_site_symmetry_2
_geom_bond_publ_flag
Ge1 Se3 2.2941(12) . ?
Ge1 Se2 2.3632(13) 7_554 ?
Ge1 Se1 2.3646(10) . ?
Ge1 Se2 2.3762(13) . ?
Se1 Ge1 2.3645(10) 2_655 ?
Se1 K1A 3.735(13) 2_665 ?
Se1 K1A 3.735(13) 1_545 ?
Se1 K1B 3.90(6) 2_665 ?
Se1 K1B 3.90(6) 1_545 ?
Se1 K1B 3.91(6) 4_655 ?
Se1 K1B 3.91(6) 3 ?
Se2 Ge1 2.3632(13) 8_544 ?
Se2 K1A 3.565(12) 6_554 ?
Se2 K1B 3.73(7) 3 ?
Se2 K1A 3.857(14) 3 ?
Se2 K1A 3.875(12) 4_645 ?
Se2 K1B 3.91(7) 4_645 ?
Se2 K1C 3.92(6) 3 ?
Se3 Mn1 2.5498(9) . ?
Se3 K1B 3.58(7) 1_545 ?
Se3 K1A 3.616(13) 1_545 ?
Se3 K1C 3.66(8) 1_545 ?
Se3 K1A 3.838(13) 4_645 ?
Mn1 Se3 2.5498(9) 4 ?
Mn1 Se3 2.5498(9) 2 ?
Mn1 Se3 2.5498(9) 3 ?
K1A K1B 0.81(8) . ?
K1A K1C 1.60(4) . ?
K1A O3B 1.86(6) . ?
K1A O3A 2.54(3) . ?
K1A O1 2.746(19) . ?
K1A K1C 3.11(7) 3_565 ?
K1A O3A 3.13(3) 2_675 ?
K1A K1C 3.42(7) 4_655 ?
K1A K1C 3.45(7) 2_665 ?
K1A Se2 3.565(12) 6 ?
K1A Se3 3.616(13) 1_565 ?
K1A Se1 3.735(13) 1_565 ?
K1B K1C 0.80(7) . ?
K1B O1 1.96(9) . ?
K1B K1C 2.47(12) 3_565 ?
K1B O3B 2.60(10) . ?
K1B K1C 2.62(11) 4_655 ?
K1B K1C 2.72(11) 2_665 ?
K1B K1B 3.17(15) 4_655 ?
K1B K1B 3.17(15) 3_565 ?
K1B K1B 3.25(15) 2_665 ?
K1B O3A 3.26(8) . ?
K1B Se3 3.58(7) 1_565 ?
K1C O1 1.19(5) . ?
K1C K1C 1.86(7) 4_655 ?
K1C K1C 1.86(7) 3_565 ?
K1C K1C 2.09(13) 2_665 ?
K1C K1B 2.47(12) 4_655 ?
K1C K1B 2.62(11) 3_565 ?
K1C K1B 2.72(11) 2_665 ?
K1C K1A 3.11(7) 4_655 ?
K1C O3B 3.34(8) . ?
K1C K1A 3.42(7) 3_565 ?
O1 K1C 1.19(5) 3_565 ?
O1 K1C 1.19(5) 4_655 ?
O1 K1C 1.19(5) 2_665 ?
O1 K1B 1.96(9) 4_655 ?
O1 K1B 1.96(9) 3_565 ?
O1 K1B 1.96(9) 2_665 ?
O1 K1A 2.746(19) 4_655 ?
O1 K1A 2.746(19) 3_565 ?
O1 K1A 2.746(19) 2_665 ?
O2 O3A 1.338(19) 8_655 ?
O2 O3A 1.338(19) 7_465 ?
O2 O3A 1.338(19) . ?
O2 O3A 1.338(19) 2_675 ?
O2 O3B 1.75(6) 2_675 ?
O2 O3B 1.75(6) . ?
O2 O3B 1.75(6) 7_465 ?
O2 O3B 1.75(6) 8_655 ?
O3A O3A 0.65(4) 2_675 ?
O3A O3B 0.72(5) . ?
O3A O3B 1.36(7) 2_675 ?
O3A K1A 3.13(3) 2_675 ?
O3B O3A 1.36(7) 2_675 ?
